data_8104875
loop_
_publ_author_name
'Oguntade, Bukunola K.'
'Hulushe, Siya T.'
'Hosten, Eric C.'
'Watkins, Gareth M.'

_publ_section_title
;
 Synthesis and crystal structure of hexaaquacopper(II)
 2,5-dicarboxyterephthalate, C10H16O14Cu
;
_journal_issue 1
_journal_name_full 'Zeitschrift f\"ur Kristallographie - New Crystal Structures'
_journal_page_first 37
_journal_page_last 38
_journal_paper_doi 10.1515/ncrs-2020-0454
_journal_volume 236
_journal_year 2021
_chemical_formula_moiety 'C10 H4 O8, Cu H12 O6'
_chemical_formula_sum 'C10 H16 Cu O14'
_chemical_formula_weight 423.77
_chemical_name_systematic 'Hexaaquacopper(II) dihydrogen pyromellitate'
_space_group_crystal_system monoclinic
_space_group_IT_number 15
_space_group_name_Hall '-I 2ya'
_space_group_name_H-M_alt 'I 1 2/a 1'
_atom_sites_solution_hydrogens mixed
_atom_sites_solution_primary dual
_audit_creation_method SHELXL-2018/3
_cell_angle_alpha 90
_cell_angle_beta 93.913(2)
_cell_angle_gamma 90
_cell_formula_units_Z 4
_cell_length_a 7.2407(3)
_cell_length_b 9.7565(4)
_cell_length_c 21.1814(10)
_cell_measurement_reflns_used 4424
_cell_measurement_temperature 200(2)
_cell_measurement_theta_max 28.28
_cell_measurement_theta_min 2.30
_cell_volume 1492.85(11)
_computing_cell_refinement 'APEX2 v2011.4-1 (Bruker AXS)'
_computing_data_collection 'Bruker Instrument Service v2011.4.0.0'
_computing_data_reduction 'SAINT V7.68A (Bruker AXS, 2009)[1]'
_computing_molecular_graphics 'Ortep-3 for Windows (Farrugia, 2012)[4]'
_computing_publication_material 'PLATON (Spek, 2009) [5], MERCURY (Macrae, 2008)[6], X-Seed (Barbour, 2001)[7]'
_computing_structure_refinement 'SHELXL-2018/3 (Sheldrick, 2015) and ShelXle (H\"ubschle, 2011)[3]'
_computing_structure_solution 'SHELXT-2018/2 (Sheldrick, 2015)[2]'
_diffrn_ambient_temperature 200(2)
_diffrn_detector_area_resol_mean 8.3333
_diffrn_measured_fraction_theta_full 0.999
_diffrn_measured_fraction_theta_max 0.988
_diffrn_measurement_device_type 'Bruker APEX-II CCD'
_diffrn_measurement_method '\f and \w scans'
_diffrn_radiation_monochromator graphite
_diffrn_radiation_source 'sealed tube'
_diffrn_radiation_type MoK\a
_diffrn_radiation_wavelength 0.71073
_diffrn_reflns_av_R_equivalents 0.0151
_diffrn_reflns_av_unetI/netI 0.0160
_diffrn_reflns_Laue_measured_fraction_full 0.999
_diffrn_reflns_Laue_measured_fraction_max 0.988
_diffrn_reflns_limit_h_max 8
_diffrn_reflns_limit_h_min -9
_diffrn_reflns_limit_k_max 11
_diffrn_reflns_limit_k_min -13
_diffrn_reflns_limit_l_max 28
_diffrn_reflns_limit_l_min -18
_diffrn_reflns_number 6519
_diffrn_reflns_point_group_measured_fraction_full 0.999
_diffrn_reflns_point_group_measured_fraction_max 0.988
_diffrn_reflns_theta_full 25.242
_diffrn_reflns_theta_max 28.281
_diffrn_reflns_theta_min 1.927
_exptl_absorpt_coefficient_mu 1.543
_exptl_absorpt_correction_T_max 1.0000
_exptl_absorpt_correction_T_min 0.8189
_exptl_absorpt_correction_type numerical
_exptl_absorpt_process_details 'SADABS V2008/1 (Bruker AXS)'
_exptl_crystal_colour blue
_exptl_crystal_density_diffrn 1.885
_exptl_crystal_density_method 'not measured'
_exptl_crystal_description block
_exptl_crystal_F_000 868
_exptl_crystal_size_max 0.484
_exptl_crystal_size_mid 0.452
_exptl_crystal_size_min 0.196
_refine_diff_density_max 0.367
_refine_diff_density_min -0.280
_refine_diff_density_rms 0.051
_refine_ls_extinction_coef .
_refine_ls_extinction_method none
_refine_ls_goodness_of_fit_ref 1.065
_refine_ls_hydrogen_treatment mixed
_refine_ls_matrix_type full
_refine_ls_number_parameters 140
_refine_ls_number_reflns 1835
_refine_ls_number_restraints 12
_refine_ls_restrained_S_all 1.062
_refine_ls_R_factor_all 0.0214
_refine_ls_R_factor_gt 0.0198
_refine_ls_shift/su_max 0.000
_refine_ls_shift/su_mean 0.000
_refine_ls_structure_factor_coef Fsqd
_refine_ls_weighting_details 'w=1/[\s^2^(Fo^2^)+(0.0255P)^2^+1.1610P] where P=(Fo^2^+2Fc^2^)/3'
_refine_ls_weighting_scheme calc
_refine_ls_wR_factor_gt 0.0504
_refine_ls_wR_factor_ref 0.0509
_reflns_Friedel_coverage 0.000
_reflns_Friedel_fraction_full .
_reflns_Friedel_fraction_max .
_reflns_number_gt 1729
_reflns_number_total 1835
_reflns_threshold_expression 'I > 2\s(I)'
_cod_data_source_file suppl_j_ncrs-2020-0454_suppl.cif
_cod_data_source_block fa256
_cod_original_sg_symbol_H-M 'I 2/a'
_cod_database_code 8104875
_shelx_space_group_comment
;
The symmetry employed for this shelxl refinement is uniquely defined
by the following loop, which should always be used as a source of
symmetry information in preference to the above space-group names.
They are only intended as comments.
;
_shelx_estimated_absorpt_t_min 0.522
_shelx_estimated_absorpt_t_max 0.752

loop_
_space_group_symop_operation_xyz
'x, y, z'
'-x+1/2, y, -z'
'x+1/2, y+1/2, z+1/2'
'-x+1, y+1/2, -z+1/2'
'-x, -y, -z'
'x-1/2, -y, z'
'-x+1/2, -y+1/2, -z+1/2'
'x, -y+1/2, z+1/2'

loop_
_atom_site_label
_atom_site_type_symbol
_atom_site_fract_x
_atom_site_fract_y
_atom_site_fract_z
_atom_site_U_iso_or_equiv
_atom_site_adp_type
_atom_site_occupancy
_atom_site_site_symmetry_order
_atom_site_calc_flag
_atom_site_refinement_flags_posn
_atom_site_refinement_flags_adp
_atom_site_refinement_flags_occupancy
_atom_site_disorder_assembly
_atom_site_disorder_group
Cu1 Cu 0.250000 0.29898(2) 0.500000 0.01188(7) Uani 1 2 d S T P . .
O1 O 0.65983(14) 0.62566(9) 0.27809(4) 0.0215(2) Uani 1 1 d . . . . .
H1 H 0.691389 0.614701 0.240993 0.026 Uiso 1 1 calc R U . . .
O2 O 0.55354(14) 0.49985(9) 0.35314(4) 0.0201(2) Uani 1 1 d . . . . .
O3 O 0.83469(15) 0.07623(10) 0.40118(4) 0.0230(2) Uani 1 1 d . . . . .
O4 O 0.78501(16) -0.09129(9) 0.33210(4) 0.0272(2) Uani 1 1 d . . . . .
O11 O 0.39511(15) 0.28873(10) 0.41953(4) 0.0214(2) Uani 1 1 d D . . . .
O12 O 0.250000 0.51463(14) 0.500000 0.0233(3) Uani 1 2 d DS T P . .
O13 O 0.250000 0.08946(14) 0.500000 0.0272(3) Uani 1 2 d DS T P . .
O14 O 0.50179(14) 0.31353(9) 0.55718(4) 0.01793(19) Uani 1 1 d D . . . .
C1 C 0.62713(17) 0.50851(12) 0.30253(6) 0.0148(2) Uani 1 1 d . . . . .
C2 C 0.68793(16) 0.37840(12) 0.27096(5) 0.0128(2) Uani 1 1 d . . . . .
C3 C 0.71930(17) 0.26832(13) 0.31202(6) 0.0137(2) Uani 1 1 d . . . . .
H3 H 0.697416 0.281195 0.355331 0.016 Uiso 1 1 calc R U . . .
C4 C 0.78085(16) 0.14049(12) 0.29336(5) 0.0131(2) Uani 1 1 d . . . . .
C5 C 0.80471(18) 0.03509(13) 0.34617(6) 0.0164(2) Uani 1 1 d . . . . .
H12 H 0.177(2) 0.5666(13) 0.5182(8) 0.038(5) Uiso 1 1 d D . . . .
H11A H 0.434(3) 0.3561(14) 0.4001(8) 0.042(6) Uiso 1 1 d D . . . .
H11B H 0.360(3) 0.2287(16) 0.3932(8) 0.050(6) Uiso 1 1 d D . . . .
H13 H 0.281(3) 0.0390(14) 0.4706(5) 0.046(6) Uiso 1 1 d D . . . .
H14A H 0.483(2) 0.3589(15) 0.5901(6) 0.030(5) Uiso 1 1 d D . . . .
H14B H 0.546(3) 0.2377(13) 0.5700(9) 0.046(6) Uiso 1 1 d D . . . .

loop_
_atom_site_aniso_label
_atom_site_aniso_U_11
_atom_site_aniso_U_22
_atom_site_aniso_U_33
_atom_site_aniso_U_23
_atom_site_aniso_U_13
_atom_site_aniso_U_12
Cu1 0.01611(12) 0.01003(11) 0.00973(10) 0.000 0.00266(7) 0.000
O1 0.0366(6) 0.0115(4) 0.0170(4) -0.0005(3) 0.0063(4) 0.0011(4)
O2 0.0293(5) 0.0150(4) 0.0168(4) -0.0027(3) 0.0076(4) 0.0016(4)
O3 0.0406(6) 0.0159(4) 0.0124(4) 0.0029(3) -0.0001(4) -0.0034(4)
O4 0.0546(7) 0.0107(4) 0.0166(4) 0.0016(4) 0.0034(4) -0.0007(4)
O11 0.0316(6) 0.0174(5) 0.0163(4) -0.0020(4) 0.0091(4) -0.0049(4)
O12 0.0290(8) 0.0146(7) 0.0274(7) 0.000 0.0107(6) 0.000
O13 0.0523(10) 0.0131(7) 0.0176(6) 0.000 0.0137(6) 0.000
O14 0.0241(5) 0.0146(4) 0.0152(4) -0.0026(3) 0.0015(4) 0.0030(4)
C1 0.0168(6) 0.0131(6) 0.0141(5) -0.0012(4) -0.0009(4) 0.0012(4)
C2 0.0145(6) 0.0102(5) 0.0137(5) -0.0009(4) 0.0006(4) 0.0001(4)
C3 0.0158(6) 0.0138(6) 0.0114(5) -0.0004(4) 0.0014(4) -0.0006(5)
C4 0.0145(6) 0.0117(6) 0.0131(5) 0.0011(4) 0.0005(4) -0.0006(4)
C5 0.0207(6) 0.0137(6) 0.0149(5) 0.0019(4) 0.0024(4) 0.0004(5)

loop_
_atom_type_symbol
_atom_type_description
_atom_type_scat_dispersion_real
_atom_type_scat_dispersion_imag
_atom_type_scat_source
C C 0.0033 0.0016 'International Tables Vol C Tables 4.2.6.8 and 6.1.1.4'
H H 0.0000 0.0000 'International Tables Vol C Tables 4.2.6.8 and 6.1.1.4'
Cu Cu 0.3201 1.2651 'International Tables Vol C Tables 4.2.6.8 and 6.1.1.4'
O O 0.0106 0.0060 'International Tables Vol C Tables 4.2.6.8 and 6.1.1.4'

loop_
_geom_angle_atom_site_label_1
_geom_angle_atom_site_label_2
_geom_angle_atom_site_label_3
_geom_angle
_geom_angle_site_symmetry_1
_geom_angle_site_symmetry_3
O13 Cu1 O11 87.22(3) . 2_556
O13 Cu1 O11 87.22(3) . .
O11 Cu1 O11 174.45(5) 2_556 .
O13 Cu1 O12 180.0 . .
O11 Cu1 O12 92.78(3) 2_556 .
O11 Cu1 O12 92.78(3) . .
O13 Cu1 O14 93.84(3) . 2_556
O11 Cu1 O14 90.49(4) 2_556 2_556
O11 Cu1 O14 89.88(4) . 2_556
O12 Cu1 O14 86.16(3) . 2_556
O13 Cu1 O14 93.84(3) . .
O11 Cu1 O14 89.88(4) 2_556 .
O11 Cu1 O14 90.49(4) . .
O12 Cu1 O14 86.16(3) . .
O14 Cu1 O14 172.33(5) 2_556 .
C1 O1 H1 109.5 . .
Cu1 O11 H11A 125.3(13) . .
Cu1 O11 H11B 115.8(15) . .
H11A O11 H11B 108.6(17) . .
Cu1 O12 H12 127.0(10) . .
Cu1 O12 H12 127.0(9) . 2_556
H12 O12 H12 106.0(19) . 2_556
Cu1 O13 H13 126.0(10) . .
Cu1 O13 H13 126.0(10) . 2_556
H13 O13 H13 108(2) . 2_556
Cu1 O14 H14A 109.0(12) . .
Cu1 O14 H14B 114.6(14) . .
H14A O14 H14B 105.9(15) . .
O2 C1 O1 120.97(11) . .
O2 C1 C2 118.87(11) . .
O1 C1 C2 120.09(11) . .
C3 C2 C4 118.27(11) . 7_655
C3 C2 C1 114.28(10) . .
C4 C2 C1 127.42(11) 7_655 .
C4 C3 C2 123.82(11) . .
C4 C3 H3 118.1 . .
C2 C3 H3 118.1 . .
C3 C4 C2 117.90(11) . 7_655
C3 C4 C5 114.83(10) . .
C2 C4 C5 127.27(11) 7_655 .
O3 C5 O4 122.93(11) . .
O3 C5 C4 118.50(11) . .
O4 C5 C4 118.50(11) . .

loop_
_geom_bond_atom_site_label_1
_geom_bond_atom_site_label_2
_geom_bond_distance
_geom_bond_site_symmetry_2
Cu1 O13 2.0441(14) .
Cu1 O11 2.0648(9) 2_556
Cu1 O11 2.0648(9) .
Cu1 O12 2.1041(14) .
Cu1 O14 2.1235(10) 2_556
Cu1 O14 2.1236(10) .
O1 C1 1.2834(15) .
O1 H1 0.8400 .
O2 C1 1.2322(15) .
O3 C5 1.2375(15) .
O4 C5 1.2742(16) .
O11 H11A 0.836(9) .
O11 H11B 0.837(9) .
O12 H12 0.843(6) .
O12 H12 0.843(7) 2_556
O13 H13 0.837(7) .
O13 H13 0.837(7) 2_556
O14 H14A 0.845(9) .
O14 H14B 0.843(9) .
C1 C2 1.5141(16) .
C2 C3 1.3908(16) .
C2 C4 1.4082(16) 7_655
C3 C4 1.3907(17) .
C3 H3 0.9500 .
C4 C5 1.5206(16) .

loop_
_geom_hbond_atom_site_label_D
_geom_hbond_atom_site_label_H
_geom_hbond_atom_site_label_A
_geom_hbond_distance_DH
_geom_hbond_distance_HA
_geom_hbond_distance_DA
_geom_hbond_angle_DHA
_geom_hbond_site_symmetry_A
_geom_hbond_publ_flag
O1 H1 O4 0.84 1.59 2.4181(13) 170 7_655 yes
O11 H11A O2 0.836(9) 1.954(10) 2.7851(13) 173(2) . yes
O11 H11B O4 0.837(9) 1.915(10) 2.7521(14) 179(2) 6 yes
O12 H12 O14 0.843(6) 1.951(7) 2.7936(13) 178(2) 6_565 yes
O13 H13 O3 0.837(7) 1.911(7) 2.7469(12) 176(2) 6 yes
O14 H14A O2 0.845(9) 1.859(10) 2.6811(12) 163.7(17) 5_666 yes
O14 H14B O3 0.843(9) 1.879(10) 2.7199(13) 175(2) 2_656 yes
C3 H3 O2 0.95 2.37 2.7285(15) 102 . yes
C3 H3 O3 0.95 2.41 2.7499(15) 101 . yes

loop_
_geom_torsion_atom_site_label_1
_geom_torsion_atom_site_label_2
_geom_torsion_atom_site_label_3
_geom_torsion_atom_site_label_4
_geom_torsion
_geom_torsion_site_symmetry_1
_geom_torsion_site_symmetry_2
_geom_torsion_site_symmetry_3
_geom_torsion_site_symmetry_4
O2 C1 C2 C3 -23.22(17) . . . .
O1 C1 C2 C3 153.68(12) . . . .
O2 C1 C2 C4 158.44(12) . . . 7_655
O1 C1 C2 C4 -24.66(19) . . . 7_655
C4 C2 C3 C4 0.4(2) 7_655 . . .
C1 C2 C3 C4 -178.14(11) . . . .
C2 C3 C4 C2 -0.4(2) . . . 7_655
C2 C3 C4 C5 -179.70(11) . . . .
C3 C4 C5 O3 -25.52(17) . . . .
C2 C4 C5 O3 155.22(13) 7_655 . . .
C3 C4 C5 O4 151.50(12) . . . .
C2 C4 C5 O4 -27.76(19) 7_655 . . .
